data_7028388
loop_
_publ_author_name
'Sniekers, Jeroen'
'Brooks, Neil R.'
'Schaltin, Stijn'
'Van Meervelt, Luc'
'Fransaer, Jan'
'Binnemans, Koen'

_publ_section_title
;
 High current density electrodeposition of silver from silver-containing
 liquid metal salts with pyridine-N-oxide ligands.
;
_journal_issue 4
_journal_name_full 'Dalton transactions (Cambridge, England : 2003)'
_journal_page_first 1589
_journal_page_last 1598
_journal_paper_doi 10.1039/c3dt52416g
_journal_volume 43
_journal_year 2014
_chemical_formula_moiety 'C11 H13 Ag N2 O5 S'
_chemical_formula_sum 'C11 H13 Ag N2 O5 S'
_chemical_formula_weight 393.16
_chemical_name_systematic
;
 ? 
;
_space_group_crystal_system monoclinic
_space_group_IT_number 14
_space_group_name_Hall '-P 2ybc'
_space_group_name_H-M_alt 'P 1 21/c 1'
_symmetry_space_group_name_Hall '-P 2ybc'
_symmetry_space_group_name_H-M 'P 1 21/c 1'
_atom_sites_solution_hydrogens geom
_atom_sites_solution_primary direct
_atom_sites_solution_secondary difmap
_audit_creation_date 2013-08-09
_audit_creation_method
;
  Olex2 1.2
  (compiled Apr 23 2013 17:59:47, GUI svn.r4466)
;
_cell_angle_alpha 90.00
_cell_angle_beta 104.866(2)
_cell_angle_gamma 90.00
_cell_formula_units_Z 4
_cell_length_a 11.6002(2)
_cell_length_b 6.90176(12)
_cell_length_c 17.1007(4)
_cell_measurement_reflns_used 3386
_cell_measurement_temperature 100(2)
_cell_measurement_theta_max 29.0130
_cell_measurement_theta_min 3.6320
_cell_volume 1323.29(5)
_computing_cell_refinement
;
CrysAlisPro, Agilent Technologies,
Version 1.171.36.28 (release 01-02-2013 CrysAlis171 .NET)
(compiled Feb  1 2013,16:14:44)
;
_computing_data_collection
;
CrysAlisPro, Agilent Technologies,
Version 1.171.36.28 (release 01-02-2013 CrysAlis171 .NET)
(compiled Feb  1 2013,16:14:44)
;
_computing_data_reduction
;
CrysAlisPro, Agilent Technologies,
Version 1.171.36.28 (release 01-02-2013 CrysAlis171 .NET)
(compiled Feb  1 2013,16:14:44)
;
_computing_molecular_graphics
;
O. V. Dolomanov, L. J. Bourhis, R. J. Gildea, J. A. K. Howard and H. Puschmann,
OLEX2: a complete structure solution, refinement and analysis program.
J. Appl. Cryst. (2009). 42, 339-341.
;
_computing_publication_material
;
O. V. Dolomanov, L. J. Bourhis, R. J. Gildea, J. A. K. Howard and H. Puschmann,
OLEX2: a complete structure solution, refinement and analysis program.
J. Appl. Cryst. (2009). 42, 339-341.
;
_computing_structure_refinement
;
XL, G.M. Sheldrick, Acta Cryst.
(2008). A64, 112-122
;
_computing_structure_solution
;
SHELXS, G.M. Sheldrick, Acta Cryst.
(2008). A64, 112-122
;
_diffrn_ambient_temperature 100(2)
_diffrn_detector_area_resol_mean 15.9631
_diffrn_measured_fraction_theta_full 0.9980
_diffrn_measured_fraction_theta_max 0.8547
_diffrn_measurement_details
;
  1 omega  -17.00   16.00   1.0000    5.0000
omega____ theta____ kappa____ phi______ frames
    -      -17.1513  -99.0000  -30.0000 33

  2 omega  -88.00   44.00   1.0000    5.0000
omega____ theta____ kappa____ phi______ frames
    -      -17.1513    0.0000 -150.0000 132

  3 omega  -26.00   26.00   1.0000    5.0000
omega____ theta____ kappa____ phi______ frames
    -      -17.1513   57.0000 -120.0000 52
;
_diffrn_measurement_device_type 'SuperNova, Single source at offset, Eos'
_diffrn_measurement_method '\w scans'
_diffrn_orient_matrix_UB_11 -0.0452835000
_diffrn_orient_matrix_UB_12 0.0511630000
_diffrn_orient_matrix_UB_13 0.0124651000
_diffrn_orient_matrix_UB_21 0.0270019000
_diffrn_orient_matrix_UB_22 -0.0251386000
_diffrn_orient_matrix_UB_23 0.0407820000
_diffrn_orient_matrix_UB_31 0.0349925000
_diffrn_orient_matrix_UB_32 0.0855496000
_diffrn_orient_matrix_UB_33 0.0044740000
_diffrn_radiation_monochromator mirror
_diffrn_radiation_type 'Mo K\a'
_diffrn_radiation_wavelength 0.71073
_diffrn_reflns_av_R_equivalents 0.0176
_diffrn_reflns_av_unetI/netI 0.0260
_diffrn_reflns_limit_h_max 14
_diffrn_reflns_limit_h_min -11
_diffrn_reflns_limit_k_max 6
_diffrn_reflns_limit_k_min -8
_diffrn_reflns_limit_l_max 21
_diffrn_reflns_limit_l_min -21
_diffrn_reflns_number 5428
_diffrn_reflns_theta_full 25.00
_diffrn_reflns_theta_max 26.37
_diffrn_reflns_theta_min 3.20
_diffrn_source 'SuperNova (Mo) X-ray Source'
_exptl_absorpt_coefficient_mu 1.701
_exptl_absorpt_correction_T_max 1.00000
_exptl_absorpt_correction_T_min 0.85708
_exptl_absorpt_correction_type multi-scan
_exptl_absorpt_process_details
;
CrysAlisPro, Agilent Technologies,
Version 1.171.36.28 (release 01-02-2013 CrysAlis171 .NET)
(compiled Feb  1 2013,16:14:44)
Empirical absorption correction using spherical harmonics,
 implemented in SCALE3 ABSPACK scaling algorithm.
;
_exptl_crystal_colour colourless
_exptl_crystal_density_diffrn 1.973
_exptl_crystal_density_method 'not measured'
_exptl_crystal_description block
_exptl_crystal_F_000 784
_exptl_crystal_size_max 0.28
_exptl_crystal_size_mid 0.24
_exptl_crystal_size_min 0.12
_refine_diff_density_max 0.372
_refine_diff_density_min -0.360
_refine_diff_density_rms 0.071
_refine_ls_extinction_coef 0.0019(2)
_refine_ls_extinction_expression Fc^*^=kFc[1+0.001xFc^2^\l^3^/sin(2\q)]^-1/4^
_refine_ls_extinction_method SHELXL
_refine_ls_goodness_of_fit_ref 1.038
_refine_ls_hydrogen_treatment constr
_refine_ls_matrix_type full
_refine_ls_number_parameters 183
_refine_ls_number_reflns 2707
_refine_ls_number_restraints 0
_refine_ls_restrained_S_all 1.038
_refine_ls_R_factor_all 0.0214
_refine_ls_R_factor_gt 0.0189
_refine_ls_shift/su_max 0.001
_refine_ls_shift/su_mean 0.000
_refine_ls_structure_factor_coef Fsqd
_refine_ls_weighting_details 'calc w=1/[\s^2^(Fo^2^)+(0.0160P)^2^+0.8894P] where P=(Fo^2^+2Fc^2^)/3'
_refine_ls_weighting_scheme calc
_refine_ls_wR_factor_gt 0.0429
_refine_ls_wR_factor_ref 0.0444
_reflns_number_gt 2504
_reflns_number_total 2707
_reflns_threshold_expression >2sigma(I)
_cod_data_source_file c3dt52416g.txt
_cod_data_source_block kb2015
_cod_original_cell_volume 1323.28(4)
_cod_database_code 7028388
_chemical_oxdiff_formula 'Ag C15 H15 N3 O3 C H3 S O3'
_reflns_odcompleteness_completeness 99.80
_reflns_odcompleteness_iscentric 1
_reflns_odcompleteness_theta 26.32
_olex2_refinement_description
;
1. Fixed Uiso
 At 1.2 times of:
  All C(H) groups
 At 1.5 times of:
  All C(H,H,H) groups
2.a Aromatic/amide H refined with riding coordinates:
 C13(H13), C12(H12), C19(H19), C17(H17), C18(H18), C14(H14), C20(H20),
 C11(H11), C15(H15), C16(H16)
2.b Idealised Me refined as rotating group:
 C8(H8A,H8B,H8C)
;

loop_
_space_group_symop_id
_space_group_symop_operation_xyz
1 'x, y, z'
2 '-x, y+1/2, -z+1/2'
3 '-x, -y, -z'
4 'x, -y-1/2, z-1/2'

loop_
_atom_site_label
_atom_site_type_symbol
_atom_site_fract_x
_atom_site_fract_y
_atom_site_fract_z
_atom_site_U_iso_or_equiv
_atom_site_adp_type
_atom_site_occupancy
_atom_site_symmetry_multiplicity
_atom_site_calc_flag
_atom_site_refinement_flags
Ag1 Ag 0.938903(13) 0.65975(2) 0.225906(9) 0.01282(7) Uani 1 1 d .
S7 S 0.68005(4) 0.61022(7) 0.09924(3) 0.01188(11) Uani 1 1 d .
O2 O 0.72401(13) 0.6488(2) 0.18621(9) 0.0173(3) Uani 1 1 d .
C13 C 1.2011(2) 0.8348(3) 0.00230(13) 0.0163(4) Uani 1 1 d .
H13 H 1.2438 0.8133 -0.0361 0.020 Uiso 1 1 calc R
O6 O 0.61437(13) 0.4293(2) 0.08276(9) 0.0163(3) Uani 1 1 d .
C12 C 1.08848(19) 0.7565(3) -0.00763(12) 0.0149(4) Uani 1 1 d .
H12 H 1.0547 0.6818 -0.0530 0.018 Uiso 1 1 calc R
O5 O 0.77349(13) 0.6277(2) 0.05696(10) 0.0210(3) Uani 1 1 d .
C8 C 0.57686(19) 0.7969(3) 0.06173(13) 0.0171(4) Uani 1 1 d .
H8A H 0.5172 0.7992 0.0916 0.026 Uiso 1 1 calc R
H8B H 0.5396 0.7740 0.0056 0.026 Uiso 1 1 calc R
H8C H 0.6177 0.9191 0.0676 0.026 Uiso 1 1 calc R
C19 C 1.36680(19) 0.6391(3) 0.27216(13) 0.0170(4) Uani 1 1 d .
H19 H 1.4046 0.7069 0.3187 0.020 Uiso 1 1 calc R
C17 C 1.36989(18) 0.4936(3) 0.14670(13) 0.0157(4) Uani 1 1 d .
H17 H 1.4100 0.4604 0.1080 0.019 Uiso 1 1 calc R
C18 C 1.42964(18) 0.5879(3) 0.21632(13) 0.0172(5) Uani 1 1 d .
H18 H 1.5104 0.6166 0.2257 0.021 Uiso 1 1 calc R
C14 C 1.24891(19) 0.9452(3) 0.07014(13) 0.0160(4) Uani 1 1 d .
H14 H 1.3240 1.0006 0.0772 0.019 Uiso 1 1 calc R
O4 O 1.07896(12) 0.4418(2) 0.17862(9) 0.0141(3) Uani 1 1 d .
N9 N 1.07624(15) 0.8969(2) 0.11625(10) 0.0118(3) Uani 1 1 d .
N10 N 1.19221(14) 0.4935(2) 0.19076(10) 0.0106(3) Uani 1 1 d .
C20 C 1.24856(19) 0.5894(3) 0.25863(12) 0.0143(4) Uani 1 1 d .
H20 H 1.2070 0.6220 0.2966 0.017 Uiso 1 1 calc R
O3 O 1.01452(13) 0.9269(2) 0.17109(9) 0.0176(3) Uani 1 1 d .
C11 C 1.02651(18) 0.7897(3) 0.04994(12) 0.0130(4) Uani 1 1 d .
H11 H 0.9505 0.7384 0.0432 0.016 Uiso 1 1 calc R
C15 C 1.18600(18) 0.9738(3) 0.12739(12) 0.0141(4) Uani 1 1 d .
H15 H 1.2192 1.0459 0.1736 0.017 Uiso 1 1 calc R
C16 C 1.25113(18) 0.4483(3) 0.13428(12) 0.0128(4) Uani 1 1 d .
H16 H 1.2110 0.3862 0.0868 0.015 Uiso 1 1 calc R

loop_
_atom_site_aniso_label
_atom_site_aniso_U_11
_atom_site_aniso_U_22
_atom_site_aniso_U_33
_atom_site_aniso_U_23
_atom_site_aniso_U_13
_atom_site_aniso_U_12
Ag1 0.01219(10) 0.01318(10) 0.01451(10) 0.00276(6) 0.00603(6) 0.00127(6)
S7 0.0096(2) 0.0146(2) 0.0118(2) -0.00138(19) 0.00327(19) -0.00112(19)
O2 0.0154(8) 0.0230(8) 0.0118(7) -0.0018(6) 0.0003(6) 0.0008(6)
C13 0.0218(11) 0.0134(10) 0.0171(11) 0.0017(8) 0.0110(9) 0.0029(9)
O6 0.0149(7) 0.0141(7) 0.0198(8) -0.0013(6) 0.0041(6) -0.0036(6)
C12 0.0221(11) 0.0118(10) 0.0115(10) -0.0012(8) 0.0057(9) 0.0003(9)
O5 0.0164(8) 0.0251(8) 0.0260(9) -0.0045(7) 0.0136(7) -0.0048(7)
C8 0.0182(11) 0.0174(10) 0.0146(11) 0.0011(9) 0.0022(8) -0.0001(9)
C19 0.0186(11) 0.0154(10) 0.0157(11) 0.0001(8) 0.0018(9) -0.0028(9)
C17 0.0159(11) 0.0141(10) 0.0202(11) 0.0019(9) 0.0102(9) 0.0009(9)
C18 0.0127(10) 0.0176(11) 0.0206(12) 0.0039(9) 0.0029(9) -0.0015(8)
C14 0.0152(10) 0.0126(10) 0.0220(11) 0.0015(9) 0.0078(9) 0.0003(8)
O4 0.0081(7) 0.0170(7) 0.0181(8) 0.0008(6) 0.0049(6) -0.0009(6)
N9 0.0157(9) 0.0109(8) 0.0113(9) 0.0005(7) 0.0078(7) -0.0009(7)
N10 0.0106(8) 0.0100(8) 0.0119(8) 0.0029(7) 0.0041(6) 0.0009(7)
C20 0.0204(11) 0.0130(9) 0.0103(10) -0.0012(8) 0.0058(8) 0.0019(9)
O3 0.0243(8) 0.0161(7) 0.0179(8) -0.0047(6) 0.0153(7) -0.0053(6)
C11 0.0136(10) 0.0103(9) 0.0144(10) -0.0003(8) 0.0024(8) -0.0020(8)
C15 0.0178(11) 0.0113(9) 0.0126(10) 0.0002(8) 0.0027(8) -0.0028(8)
C16 0.0177(10) 0.0092(9) 0.0122(10) -0.0006(8) 0.0055(8) 0.0000(8)

loop_
_atom_type_symbol
_atom_type_description
_atom_type_scat_dispersion_real
_atom_type_scat_dispersion_imag
_atom_type_scat_source
C C 0.0033 0.0016 'International Tables Vol C Tables 4.2.6.8 and 6.1.1.4'
H H 0.0000 0.0000 'International Tables Vol C Tables 4.2.6.8 and 6.1.1.4'
Ag Ag -0.8971 1.1015 'International Tables Vol C Tables 4.2.6.8 and 6.1.1.4'
N N 0.0061 0.0033 'International Tables Vol C Tables 4.2.6.8 and 6.1.1.4'
O O 0.0106 0.0060 'International Tables Vol C Tables 4.2.6.8 and 6.1.1.4'
S S 0.1246 0.1234 'International Tables Vol C Tables 4.2.6.8 and 6.1.1.4'

loop_
_geom_angle_atom_site_label_1
_geom_angle_atom_site_label_2
_geom_angle_atom_site_label_3
_geom_angle
_geom_angle_site_symmetry_1
_geom_angle_site_symmetry_3
O2 Ag1 O4 87.53(5) . 2_755
O2 Ag1 O4 127.00(5) . .
O4 Ag1 O4 145.43(2) . 2_755
O3 Ag1 O2 102.26(5) 2_745 .
O3 Ag1 O2 112.27(5) . .
O3 Ag1 O4 94.72(5) 2_745 2_755
O3 Ag1 O4 76.02(5) . 2_755
O3 Ag1 O4 90.17(5) . .
O3 Ag1 O4 77.67(5) 2_745 .
O3 Ag1 O3 143.541(18) . 2_745
O2 S7 C8 105.26(9) . .
O6 S7 O2 112.40(9) . .
O6 S7 O5 113.30(9) . .
O6 S7 C8 106.52(9) . .
O5 S7 O2 112.29(9) . .
O5 S7 C8 106.35(10) . .
S7 O2 Ag1 110.88(8) . .
C12 C13 H13 120.6 . .
C14 C13 H13 120.6 . .
C14 C13 C12 118.83(19) . .
C13 C12 H12 120.1 . .
C11 C12 C13 119.8(2) . .
C11 C12 H12 120.1 . .
S7 C8 H8A 109.5 . .
S7 C8 H8B 109.5 . .
S7 C8 H8C 109.5 . .
H8A C8 H8B 109.5 . .
H8A C8 H8C 109.5 . .
H8B C8 H8C 109.5 . .
C18 C19 H19 120.1 . .
C20 C19 H19 120.1 . .
C20 C19 C18 119.9(2) . .
C18 C17 H17 119.9 . .
C16 C17 H17 119.9 . .
C16 C17 C18 120.20(18) . .
C19 C18 H18 120.7 . .
C17 C18 C19 118.57(19) . .
C17 C18 H18 120.7 . .
C13 C14 H14 119.8 . .
C15 C14 C13 120.31(19) . .
C15 C14 H14 119.8 . .
Ag1 O4 Ag1 94.87(4) . 2_745
N10 O4 Ag1 109.95(10) . 2_745
N10 O4 Ag1 119.22(11) . .
O3 N9 C11 118.92(16) . .
O3 N9 C15 119.87(17) . .
C15 N9 C11 121.20(17) . .
O4 N10 C20 120.57(16) . .
O4 N10 C16 119.15(16) . .
C20 N10 C16 120.28(17) . .
C19 C20 H20 119.7 . .
N10 C20 C19 120.61(18) . .
N10 C20 H20 119.7 . .
Ag1 O3 Ag1 106.10(5) . 2_755
N9 O3 Ag1 124.96(11) . 2_755
N9 O3 Ag1 118.94(11) . .
C12 C11 H11 120.0 . .
N9 C11 C12 120.07(19) . .
N9 C11 H11 120.0 . .
C14 C15 H15 120.1 . .
N9 C15 C14 119.82(19) . .
N9 C15 H15 120.1 . .
C17 C16 H16 119.8 . .
N10 C16 C17 120.40(19) . .
N10 C16 H16 119.8 . .

loop_
_geom_bond_atom_site_label_1
_geom_bond_atom_site_label_2
_geom_bond_distance
_geom_bond_site_symmetry_2
Ag1 O2 2.4108(15) .
Ag1 O4 2.4961(13) .
Ag1 O4 2.5828(14) 2_755
Ag1 O3 2.3386(14) .
Ag1 O3 2.3430(14) 2_745
S7 O2 1.4676(15) .
S7 O6 1.4525(15) .
S7 O5 1.4541(15) .
S7 C8 1.764(2) .
C13 H13 0.9300 .
C13 C12 1.383(3) .
C13 C14 1.380(3) .
C12 H12 0.9300 .
C12 C11 1.379(3) .
C8 H8A 0.9600 .
C8 H8B 0.9600 .
C8 H8C 0.9600 .
C19 H19 0.9300 .
C19 C18 1.388(3) .
C19 C20 1.375(3) .
C17 H17 0.9300 .
C17 C18 1.378(3) .
C17 C16 1.375(3) .
C18 H18 0.9300 .
C14 H14 0.9300 .
C14 C15 1.377(3) .
O4 Ag1 2.5829(14) 2_745
O4 N10 1.325(2) .
N9 O3 1.334(2) .
N9 C11 1.353(3) .
N9 C15 1.347(3) .
N10 C20 1.350(3) .
N10 C16 1.355(2) .
C20 H20 0.9300 .
O3 Ag1 2.3431(14) 2_755
C11 H11 0.9300 .
C15 H15 0.9300 .
C16 H16 0.9300 .
